data_7239965
loop_
_publ_author_name
'Bredikhin, Alexander A.'
'Bredikhina, Zemfira A.'
'Gubaidullin, Aidar Timergalievich'

_publ_section_title
;
 Chirality-Dependent Supramolecular Synthons based on the
 1,3-Oxazolidin-2-one Framework: Chiral Drugs Mephenoxalone, Metaxalone
 and other 114 examples
;
_journal_name_full CrystEngComm
_journal_paper_doi 10.1039/D0CE00116C
_journal_year 2020
_chemical_absolute_configuration unk
_chemical_formula_moiety 'C11 H13 N O4'
_chemical_formula_sum 'C11 H13 N O4'
_chemical_formula_weight 223.22
_chemical_melting_point 414.5(5)
_chemical_name_common rac-mephenoxalone
_chemical_name_systematic rac-5-(2-methoxyphenoxymethyl)-2-oxazolidinones
_space_group_crystal_system orthorhombic
_space_group_IT_number 29
_space_group_name_Hall 'P 2c -2ac'
_space_group_name_H-M_alt 'P c a 21'
_atom_sites_solution_hydrogens mixed
_atom_sites_solution_primary direct
_atom_sites_solution_secondary difmap
_audit_creation_method SHELXL-2014/7
_audit_update_record
;
2019-06-11 deposited with the CCDC.	2020-02-12 downloaded from the CCDC.
;
_cell_angle_alpha 90
_cell_angle_beta 90
_cell_angle_gamma 90
_cell_formula_units_Z 4
_cell_length_a 19.5781(11)
_cell_length_b 9.8640(6)
_cell_length_c 5.5937(3)
_cell_measurement_reflns_used 9651
_cell_measurement_temperature 296(2)
_cell_measurement_theta_max 45.65
_cell_measurement_theta_min 4.48
_cell_volume 1080.25(11)
_computing_cell_refinement 'APEX2 v2008.6-1 (Bruker AXS)'
_computing_data_collection 'Bruker APEX2'
_computing_data_reduction 'SAINT V7.34A (Bruker AXS, 2006)'
_computing_molecular_graphics 'Ortep-3 for Windows (Farrugia, 1997)'
_computing_publication_material 'WinGX publication routines (Farrugia, 1999)'
_computing_structure_refinement 'SHELXL-2014/7 (Sheldrick, 2014)'
_computing_structure_solution 'SHELXS-97 (Sheldrick, 1990)'
_diffrn_ambient_temperature 296(2)
_diffrn_measured_fraction_theta_full 0.993
_diffrn_measured_fraction_theta_max 0.989
_diffrn_measurement_device_type 'CCD area detector'
_diffrn_measurement_method 'phi and omega scans'
_diffrn_radiation_monochromator graphite
_diffrn_radiation_source 'sealed tube'
_diffrn_radiation_type CuK\a
_diffrn_radiation_wavelength 1.54178
_diffrn_reflns_av_R_equivalents 0.0302
_diffrn_reflns_av_unetI/netI 0.0117
_diffrn_reflns_Laue_measured_fraction_full 0.993
_diffrn_reflns_Laue_measured_fraction_max 0.989
_diffrn_reflns_limit_h_max 23
_diffrn_reflns_limit_h_min -23
_diffrn_reflns_limit_k_max 11
_diffrn_reflns_limit_k_min -12
_diffrn_reflns_limit_l_max 6
_diffrn_reflns_limit_l_min -5
_diffrn_reflns_number 18683
_diffrn_reflns_theta_full 67.679
_diffrn_reflns_theta_max 70.027
_diffrn_reflns_theta_min 4.482
_exptl_absorpt_coefficient_mu 0.884
_exptl_absorpt_correction_T_max 0.886
_exptl_absorpt_correction_T_min 0.771
_exptl_absorpt_correction_type multi-scan
_exptl_absorpt_process_details
;
G.M. Sheldrick (1998a). SADABS v.2.01, Bruker.
Siemens Area Detector Absorption Correction Program.
Bruker AXS. Madison. Wisconsin. USA
;
_exptl_crystal_colour colorless
_exptl_crystal_density_diffrn 1.373
_exptl_crystal_density_method 'not measured'
_exptl_crystal_description prism
_exptl_crystal_F_000 472
_exptl_crystal_recrystallization_method 'slow evaporation of sample solutions from a mixture of CHCl3/CCl4'
_exptl_crystal_size_max 0.310
_exptl_crystal_size_mid 0.230
_exptl_crystal_size_min 0.140
_refine_diff_density_max 0.117
_refine_diff_density_min -0.092
_refine_diff_density_rms 0.020
_refine_ls_extinction_coef 0.0031(6)
_refine_ls_extinction_expression Fc^*^=kFc[1+0.001xFc^2^\l^3^/sin(2\q)]^-1/4^
_refine_ls_extinction_method 'SHELXL-2014/7 (Sheldrick 2014'
_refine_ls_goodness_of_fit_ref 1.044
_refine_ls_hydrogen_treatment mixed
_refine_ls_matrix_type full
_refine_ls_number_parameters 182
_refine_ls_number_reflns 1513
_refine_ls_number_restraints 1
_refine_ls_restrained_S_all 1.043
_refine_ls_R_factor_all 0.0243
_refine_ls_R_factor_gt 0.0238
_refine_ls_shift/su_max 0.000
_refine_ls_shift/su_mean 0.000
_refine_ls_structure_factor_coef Fsqd
_refine_ls_weighting_details 'w=1/[\s^2^(Fo^2^)+(0.0393P)^2^+0.0887P] where P=(Fo^2^+2Fc^2^)/3'
_refine_ls_weighting_scheme calc
_refine_ls_wR_factor_gt 0.0643
_refine_ls_wR_factor_ref 0.0648
_reflns_number_gt 1482
_reflns_number_total 1513
_reflns_threshold_expression 'I > 2\s(I)'
_cod_data_source_file d0ce00116c2.cif
_cod_data_source_block rac-2
_cod_depositor_comments
;
The following automatic conversions were performed:

data item '_chemical_melting_point' value '414-415' was changed to
'414.5(5)' -- the average value was taken and precision was
estimated.

Automatic conversion script
Id: cif_fix_values 7556 2019-12-06 15:28:31Z antanas 
;
_cod_database_code 7239965
_shelx_shelxl_version_number 2014/7
_shelx_space_group_comment
;
The symmetry employed for this shelxl refinement is uniquely defined
by the following loop, which should always be used as a source of
symmetry information in preference to the above space-group names.
They are only intended as comments.
;

loop_
_space_group_symop_operation_xyz
'x, y, z'
'-x, -y, z+1/2'
'x+1/2, -y, z'
'-x+1/2, y, z+1/2'

loop_
_atom_site_label
_atom_site_type_symbol
_atom_site_fract_x
_atom_site_fract_y
_atom_site_fract_z
_atom_site_U_iso_or_equiv
_atom_site_adp_type
_atom_site_occupancy
_atom_site_site_symmetry_order
_atom_site_calc_flag
_atom_site_refinement_flags_posn
_atom_site_refinement_flags_adp
_atom_site_refinement_flags_occupancy
_atom_site_disorder_assembly
_atom_site_disorder_group
C1 C 0.39676(9) 0.4271(2) 0.9551(3) 0.0437(4) Uani 1 1 d . . . . .
C2 C 0.45125(7) 0.40681(17) 0.7623(3) 0.0410(4) Uani 1 1 d . . . . .
C3 C 0.48679(8) 0.2730(2) 0.7878(3) 0.0476(4) Uani 1 1 d . . . . .
C4 C 0.34621(8) 0.39630(18) 0.5849(3) 0.0431(4) Uani 1 1 d . . . . .
C5 C 0.57419(8) 0.14585(17) 0.5935(4) 0.0456(4) Uani 1 1 d . . . . .
C6 C 0.62436(8) 0.14218(18) 0.4147(4) 0.0474(4) Uani 1 1 d . . . . .
C7 C 0.66976(9) 0.0339(2) 0.4078(4) 0.0576(5) Uani 1 1 d . . . . .
H7 H 0.7034 0.0310 0.2906 0.069 Uiso 1 1 calc R U . . .
C8 C 0.66521(11) -0.0695(2) 0.5743(5) 0.0661(6) Uani 1 1 d . . . . .
H8 H 0.6961 -0.1410 0.5699 0.079 Uiso 1 1 calc R U . . .
C9 C 0.61521(12) -0.0667(2) 0.7454(5) 0.0661(6) Uani 1 1 d . . . . .
H9 H 0.6119 -0.1371 0.8552 0.079 Uiso 1 1 calc R U . . .
C10 C 0.56933(10) 0.0409(2) 0.7560(5) 0.0590(5) Uani 1 1 d . . . . .
H10 H 0.5354 0.0422 0.8724 0.071 Uiso 1 1 calc R U . . .
C11 C 0.67825(11) 0.2553(3) 0.0887(5) 0.0646(6) Uani 1 1 d . . . . .
N1 N 0.33545(7) 0.39966(16) 0.8197(3) 0.0457(4) Uani 1 1 d . . . . .
O1 O 0.30538(6) 0.38416(17) 0.4235(3) 0.0626(4) Uani 1 1 d . . . . .
O2 O 0.41396(5) 0.41010(14) 0.5391(2) 0.0476(3) Uani 1 1 d . . . . .
O3 O 0.53319(6) 0.25875(13) 0.5924(3) 0.0540(3) Uani 1 1 d . . . . .
O4 O 0.62429(7) 0.24912(14) 0.2587(3) 0.0608(4) Uani 1 1 d . . . . .
H1 H 0.2941(12) 0.398(2) 0.880(5) 0.071(7) Uiso 1 1 d . . . . .
H2 H 0.4833(8) 0.4786(18) 0.746(4) 0.043(4) Uiso 1 1 d . . . . .
H11 H 0.3962(11) 0.520(3) 1.016(5) 0.064(6) Uiso 1 1 d . . . . .
H21 H 0.4021(10) 0.3628(19) 1.079(4) 0.047(5) Uiso 1 1 d . . . . .
H31 H 0.5116(10) 0.268(2) 0.936(5) 0.055(6) Uiso 1 1 d . . . . .
H32 H 0.4517(11) 0.198(2) 0.783(4) 0.057(6) Uiso 1 1 d . . . . .
H111 H 0.6669(11) 0.331(3) -0.008(5) 0.071(7) Uiso 1 1 d . . . . .
H112 H 0.7238(14) 0.264(3) 0.160(5) 0.089(9) Uiso 1 1 d . . . . .
H113 H 0.6789(12) 0.170(3) -0.003(6) 0.085(8) Uiso 1 1 d . . . . .

loop_
_atom_site_aniso_label
_atom_site_aniso_U_11
_atom_site_aniso_U_22
_atom_site_aniso_U_33
_atom_site_aniso_U_23
_atom_site_aniso_U_13
_atom_site_aniso_U_12
C1 0.0378(8) 0.0635(10) 0.0297(9) -0.0035(8) 0.0033(7) -0.0019(7)
C2 0.0322(7) 0.0637(10) 0.0271(8) 0.0003(8) -0.0007(7) -0.0063(7)
C3 0.0366(8) 0.0708(11) 0.0353(9) 0.0055(9) 0.0039(7) 0.0015(8)
C4 0.0311(7) 0.0615(10) 0.0365(9) -0.0055(8) 0.0000(8) 0.0026(6)
C5 0.0374(8) 0.0517(9) 0.0476(11) -0.0016(9) -0.0008(8) -0.0013(6)
C6 0.0427(8) 0.0501(9) 0.0492(10) -0.0046(8) 0.0001(8) -0.0018(7)
C7 0.0472(9) 0.0589(10) 0.0668(14) -0.0163(11) -0.0011(10) 0.0051(7)
C8 0.0688(12) 0.0484(9) 0.0811(17) -0.0109(11) -0.0190(14) 0.0074(8)
C9 0.0786(13) 0.0515(10) 0.0681(14) 0.0033(11) -0.0105(13) -0.0004(9)
C10 0.0598(10) 0.0605(10) 0.0566(12) 0.0051(11) -0.0004(10) -0.0059(8)
C11 0.0590(12) 0.0731(13) 0.0616(15) -0.0069(12) 0.0220(12) -0.0029(10)
N1 0.0306(7) 0.0720(10) 0.0344(8) -0.0060(7) 0.0050(6) -0.0040(6)
O1 0.0374(6) 0.1087(12) 0.0416(7) -0.0132(8) -0.0095(7) 0.0073(6)
O2 0.0308(5) 0.0836(9) 0.0283(6) 0.0010(6) -0.0001(5) 0.0016(5)
O3 0.0458(6) 0.0669(7) 0.0493(8) 0.0105(7) 0.0147(7) 0.0110(5)
O4 0.0585(8) 0.0659(8) 0.0580(9) 0.0056(7) 0.0226(7) 0.0104(6)

loop_
_atom_type_symbol
_atom_type_description
_atom_type_scat_dispersion_real
_atom_type_scat_dispersion_imag
_atom_type_scat_source
C C 0.0181 0.0091 'International Tables Vol C Tables 4.2.6.8 and 6.1.1.4'
H H 0.0000 0.0000 'International Tables Vol C Tables 4.2.6.8 and 6.1.1.4'
N N 0.0311 0.0180 'International Tables Vol C Tables 4.2.6.8 and 6.1.1.4'
O O 0.0492 0.0322 'International Tables Vol C Tables 4.2.6.8 and 6.1.1.4'

loop_
_geom_angle_atom_site_label_1
_geom_angle_atom_site_label_2
_geom_angle_atom_site_label_3
_geom_angle
_geom_angle_site_symmetry_1
_geom_angle_site_symmetry_3
_geom_angle_publ_flag
N1 C1 C2 100.68(14) . . ?
N1 C1 H11 110.4(13) . . ?
C2 C1 H11 112.0(14) . . ?
N1 C1 H21 110.5(12) . . ?
C2 C1 H21 110.7(12) . . ?
H11 C1 H21 112.1(19) . . ?
O2 C2 C3 109.64(15) . . ?
O2 C2 C1 104.68(12) . . ?
C3 C2 C1 111.82(15) . . ?
O2 C2 H2 103.5(13) . . ?
C3 C2 H2 111.0(10) . . ?
C1 C2 H2 115.5(12) . . ?
O3 C3 C2 108.01(14) . . ?
O3 C3 H31 109.5(13) . . ?
C2 C3 H31 111.1(13) . . ?
O3 C3 H32 109.8(13) . . ?
C2 C3 H32 109.0(11) . . ?
H31 C3 H32 109.4(18) . . ?
O1 C4 N1 129.30(16) . . ?
O1 C4 O2 120.89(16) . . ?
N1 C4 O2 109.81(15) . . ?
O3 C5 C10 124.81(17) . . ?
O3 C5 C6 115.29(15) . . ?
C10 C5 C6 119.89(17) . . ?
O4 C6 C7 125.09(18) . . ?
O4 C6 C5 115.73(15) . . ?
C7 C6 C5 119.18(18) . . ?
C8 C7 C6 120.4(2) . . ?
C8 C7 H7 119.8 . . ?
C6 C7 H7 119.8 . . ?
C9 C8 C7 120.07(19) . . ?
C9 C8 H8 120.0 . . ?
C7 C8 H8 120.0 . . ?
C8 C9 C10 120.5(2) . . ?
C8 C9 H9 119.8 . . ?
C10 C9 H9 119.8 . . ?
C5 C10 C9 119.9(2) . . ?
C5 C10 H10 120.0 . . ?
C9 C10 H10 120.0 . . ?
O4 C11 H111 104.0(15) . . ?
O4 C11 H112 114.1(18) . . ?
H111 C11 H112 112(2) . . ?
O4 C11 H113 108.7(15) . . ?
H111 C11 H113 112(2) . . ?
H112 C11 H113 106(2) . . ?
C4 N1 C1 112.98(15) . . ?
C4 N1 H1 121.8(18) . . ?
C1 N1 H1 124.5(17) . . ?
C4 O2 C2 109.12(13) . . ?
C5 O3 C3 116.64(14) . . ?
C6 O4 C11 117.30(16) . . ?

loop_
_geom_bond_atom_site_label_1
_geom_bond_atom_site_label_2
_geom_bond_distance
_geom_bond_site_symmetry_2
_geom_bond_publ_flag
C1 N1 1.445(2) . ?
C1 C2 1.530(2) . ?
C1 H11 0.98(2) . ?
C1 H21 0.95(2) . ?
C2 O2 1.4469(19) . ?
C2 C3 1.499(2) . ?
C2 H2 0.951(17) . ?
C3 O3 1.428(2) . ?
C3 H31 0.96(3) . ?
C3 H32 1.01(2) . ?
C4 O1 1.212(2) . ?
C4 N1 1.330(2) . ?
C4 O2 1.3577(19) . ?
C5 O3 1.373(2) . ?
C5 C10 1.381(3) . ?
C5 C6 1.402(2) . ?
C6 O4 1.369(3) . ?
C6 C7 1.390(2) . ?
C7 C8 1.384(4) . ?
C7 H7 0.9300 . ?
C8 C9 1.369(4) . ?
C8 H8 0.9300 . ?
C9 C10 1.392(3) . ?
C9 H9 0.9300 . ?
C10 H10 0.9300 . ?
C11 O4 1.423(2) . ?
C11 H111 0.95(3) . ?
C11 H112 0.98(3) . ?
C11 H113 0.98(3) . ?
N1 H1 0.88(2) . ?

loop_
_geom_torsion_atom_site_label_1
_geom_torsion_atom_site_label_2
_geom_torsion_atom_site_label_3
_geom_torsion_atom_site_label_4
_geom_torsion
_geom_torsion_site_symmetry_1
_geom_torsion_site_symmetry_2
_geom_torsion_site_symmetry_3
_geom_torsion_site_symmetry_4
_geom_torsion_publ_flag
N1 C1 C2 O2 15.86(17) . . . . ?
N1 C1 C2 C3 -102.77(17) . . . . ?
O2 C2 C3 O3 60.50(17) . . . . ?
C1 C2 C3 O3 176.14(14) . . . . ?
O3 C5 C6 O4 -2.1(2) . . . . ?
C10 C5 C6 O4 178.61(18) . . . . ?
O3 C5 C6 C7 177.69(17) . . . . ?
C10 C5 C6 C7 -1.6(3) . . . . ?
O4 C6 C7 C8 -179.80(19) . . . . ?
C5 C6 C7 C8 0.5(3) . . . . ?
C6 C7 C8 C9 0.9(3) . . . . ?
C7 C8 C9 C10 -1.0(3) . . . . ?
O3 C5 C10 C9 -177.8(2) . . . . ?
C6 C5 C10 C9 1.5(3) . . . . ?
C8 C9 C10 C5 -0.1(3) . . . . ?
O1 C4 N1 C1 -175.0(2) . . . . ?
O2 C4 N1 C1 4.5(2) . . . . ?
C2 C1 N1 C4 -12.9(2) . . . . ?
O1 C4 O2 C2 -173.45(17) . . . . ?
N1 C4 O2 C2 7.0(2) . . . . ?
C3 C2 O2 C4 105.45(16) . . . . ?
C1 C2 O2 C4 -14.65(18) . . . . ?
C10 C5 O3 C3 6.1(3) . . . . ?
C6 C5 O3 C3 -173.15(15) . . . . ?
C2 C3 O3 C5 175.64(14) . . . . ?
C7 C6 O4 C11 -5.4(3) . . . . ?
C5 C6 O4 C11 174.35(17) . . . . ?
